data_4084135
loop_
_publ_author_name
'Carmona, Daniel'
'Lamata, Pilar'
'S\'anchez, Antonio'
'Pardo, Pilar'
'Rodr\'iguez, Ricardo'
'Ram\'irez, Paola'
'Lahoz, Fernando J.'
'Garc\'ia-Ordu\~na, Pilar'
'Oro, Luis A.'

_publ_section_title
;
 Chiral Br\/onsted Acid Catalysts. Activation of Methyl
 3,3,3-Trifluoropyruvate by Hydroxymethylpyridine-Containing Half-Sandwich
 Complexes
;
_journal_issue 15
_journal_name_full Organometallics
_journal_page_first 4016
_journal_paper_doi 10.1021/om5005463
_journal_volume 33
_journal_year 2014
_chemical_absolute_configuration rmad
_chemical_formula_moiety 'C39 H41 Ir N2 O3 P, F6 Sb'
_chemical_formula_sum 'C39 H41 F6 Ir N2 O3 P Sb'
_chemical_formula_weight 1044.66
_chemical_name_systematic
;
 ?
;
_space_group_IT_number 4
_symmetry_cell_setting monoclinic
_symmetry_space_group_name_Hall 'P 2yb'
_symmetry_space_group_name_H-M 'P 1 21 1'
_atom_sites_solution_hydrogens geom
_atom_sites_solution_primary direct
_atom_sites_solution_secondary difmap
_audit_creation_method SHELXL-97
_cell_angle_alpha 90.00
_cell_angle_beta 95.282(3)
_cell_angle_gamma 90.00
_cell_formula_units_Z 2
_cell_length_a 9.972(2)
_cell_length_b 9.467(2)
_cell_length_c 19.936(4)
_cell_measurement_reflns_used 1134
_cell_measurement_temperature 100(2)
_cell_measurement_theta_max 16.358
_cell_measurement_theta_min 2.207
_cell_volume 1874.1(7)
_computing_cell_refinement 'SAINT+ v. 5.65 (Bruker AXS, 2003)'
_computing_data_collection 'SMART v. 5.611 (Bruker AXS, 2000)'
_computing_data_reduction 'SAINT+ v. 5.65 (Bruker AXS, 2003)'
_computing_molecular_graphics 'XP program, SHELXTL v.6.12, Bruker2000'
_computing_publication_material 'XCIF program, SHELXTL v 6.12, BrukerAXS'
_computing_structure_refinement 'SHELXL-97 (Sheldrick, 1997)'
_computing_structure_solution 'SHELXS-97 (Sheldrick, 1990)'
_diffrn_ambient_temperature 100(2)
_diffrn_detector_area_resol_mean 8.26
_diffrn_measured_fraction_theta_full 0.985
_diffrn_measured_fraction_theta_max 0.985
_diffrn_measurement_method '\w rotations with narrow frames'
_diffrn_radiation_monochromator graphite
_diffrn_radiation_source 'fine-focus sealed tube'
_diffrn_radiation_type MoK\a
_diffrn_radiation_wavelength 0.71073
_diffrn_reflns_av_R_equivalents 0.1196
_diffrn_reflns_av_sigmaI/netI 0.2165
_diffrn_reflns_limit_h_max 12
_diffrn_reflns_limit_h_min -12
_diffrn_reflns_limit_k_max 12
_diffrn_reflns_limit_k_min -12
_diffrn_reflns_limit_l_max 24
_diffrn_reflns_limit_l_min -25
_diffrn_reflns_number 17019
_diffrn_reflns_theta_full 27.40
_diffrn_reflns_theta_max 27.40
_diffrn_reflns_theta_min 2.05
_diffrn_standards_decay_% 0
_exptl_absorpt_coefficient_mu 4.381
_exptl_absorpt_correction_T_max 0.8179
_exptl_absorpt_correction_T_min 0.5745
_exptl_absorpt_correction_type multi-scan
_exptl_absorpt_process_details
;
 SADABS: Area-Detector Absorption Correction (1996) Bruker-AXS
 within SAINT+ package, v. 6.45.
;
_exptl_crystal_colour yellow
_exptl_crystal_density_diffrn 1.851
_exptl_crystal_density_method 'not measured'
_exptl_crystal_description plate
_exptl_crystal_F_000 1020
_exptl_crystal_size_max 0.091
_exptl_crystal_size_mid 0.057
_exptl_crystal_size_min 0.038
_refine_diff_density_max 1.748
_refine_diff_density_min -2.365
_refine_diff_density_rms 0.210
_refine_ls_abs_structure_details 'Flack H D (1983), Acta Cryst. A39, 876-881'
_refine_ls_abs_structure_Flack -0.003(14)
_refine_ls_extinction_method none
_refine_ls_goodness_of_fit_ref 0.965
_refine_ls_hydrogen_treatment constr
_refine_ls_matrix_type full
_refine_ls_number_parameters 478
_refine_ls_number_reflns 8045
_refine_ls_number_restraints 47
_refine_ls_restrained_S_all 0.962
_refine_ls_R_factor_all 0.1688
_refine_ls_R_factor_gt 0.0757
_refine_ls_shift/su_max 0.000
_refine_ls_shift/su_mean 0.000
_refine_ls_structure_factor_coef Fsqd
_refine_ls_weighting_details 'calc w=1/[\s^2^(Fo^2^)+(0.0676P)^2^+0.0000P] where P=(Fo^2^+2Fc^2^)/3'
_refine_ls_weighting_scheme calc
_refine_ls_wR_factor_gt 0.1390
_refine_ls_wR_factor_ref 0.1758
_reflns_number_gt 4275
_reflns_number_total 8045
_reflns_threshold_expression >2sigma(I)
_cod_data_source_file om5005463_si_002.cif
_cod_data_source_block cmpnd_11b
_cod_depositor_comments
;
The following automatic conversions were performed:

'_symmetry_cell_setting' value 'Monoclinic' changed to 'monoclinic'
according to
/usr/data/users/saulius/crontab/automatic-downloads/rss-feeds/ACS/lib/dictionaries/cif_core.dic
dictionary named 'cif_core.dic' version 2.4.2 from 2011-04-26.

Automatic conversion script
Id: cif_fix_values 2281 2013-09-26 08:29:07Z andrius 

 Adding full bibliography for 4084133--4084136.cif.
;
_cod_original_cell_volume 1873.9(7)
_cod_original_sg_symbol_H-M 'P 21'
_cod_database_code 4084135

loop_
_symmetry_equiv_pos_as_xyz
'x, y, z'
'-x, y+1/2, -z'

loop_
_atom_site_label
_atom_site_type_symbol
_atom_site_fract_x
_atom_site_fract_y
_atom_site_fract_z
_atom_site_U_iso_or_equiv
_atom_site_adp_type
_atom_site_occupancy
_atom_site_symmetry_multiplicity
_atom_site_calc_flag
_atom_site_refinement_flags
Ir Ir 0.27889(7) 0.86443(9) 0.30541(3) 0.03326(19) Uani 1 1 d .
P P 0.1504(5) 0.9059(4) 0.2093(2) 0.0299(12) Uani 1 1 d .
N1 N 0.1156(15) 0.9101(16) 0.3602(7) 0.038(4) Uani 1 1 d U
N2 N -0.0138(14) 0.9265(16) 0.2068(7) 0.030(3) Uani 1 1 d .
O1 O 0.2985(16) 1.0837(16) 0.3175(8) 0.056(4) Uani 1 1 d U
O3 O 0.1829(12) 1.0475(12) 0.1677(6) 0.030(3) Uani 1 1 d .
O2 O 0.1683(12) 0.7814(12) 0.1552(5) 0.028(3) Uani 1 1 d .
C1 C 0.358(2) 0.683(2) 0.3682(10) 0.046(4) Uani 1 1 d U
C2 C 0.349(2) 0.650(2) 0.2986(11) 0.047(4) Uani 1 1 d U
C3 C 0.435(2) 0.733(2) 0.2644(11) 0.053(4) Uani 1 1 d U
C4 C 0.4979(18) 0.826(2) 0.3147(9) 0.045(4) Uani 1 1 d U
C5 C 0.448(2) 0.802(2) 0.3796(11) 0.053(5) Uani 1 1 d U
C6 C 0.293(2) 0.615(2) 0.4243(10) 0.054(6) Uani 1 1 d .
H6A H 0.3202 0.6654 0.4665 0.081 Uiso 1 1 calc R
H6B H 0.3215 0.5165 0.4285 0.081 Uiso 1 1 calc R
H6C H 0.1950 0.6201 0.4149 0.081 Uiso 1 1 calc R
C7 C 0.275(3) 0.517(2) 0.2705(13) 0.082(9) Uani 1 1 d .
H7A H 0.2199 0.4784 0.3045 0.123 Uiso 1 1 calc R
H7B H 0.3406 0.4463 0.2591 0.123 Uiso 1 1 calc R
H7C H 0.2163 0.5419 0.2299 0.123 Uiso 1 1 calc R
C8 C 0.475(3) 0.710(3) 0.1949(11) 0.095(11) Uani 1 1 d .
H8A H 0.5366 0.7855 0.1837 0.143 Uiso 1 1 calc R
H8B H 0.3943 0.7122 0.1627 0.143 Uiso 1 1 calc R
H8C H 0.5195 0.6187 0.1927 0.143 Uiso 1 1 calc R
C9 C 0.595(2) 0.943(3) 0.3027(12) 0.081(9) Uani 1 1 d .
H9A H 0.6227 0.9902 0.3455 0.121 Uiso 1 1 calc R
H9B H 0.5511 1.0113 0.2710 0.121 Uiso 1 1 calc R
H9C H 0.6742 0.9033 0.2840 0.121 Uiso 1 1 calc R
C10 C 0.4993(17) 0.875(3) 0.4425(8) 0.051(5) Uani 1 1 d U
H10A H 0.5596 0.9523 0.4318 0.076 Uiso 1 1 calc R
H10B H 0.5488 0.8081 0.4729 0.076 Uiso 1 1 calc R
H10C H 0.4234 0.9143 0.4645 0.076 Uiso 1 1 calc R
C11 C 0.031(2) 0.814(2) 0.3788(11) 0.056(6) Uani 1 1 d .
H11 H 0.0417 0.7189 0.3651 0.068 Uiso 1 1 calc R
C12 C -0.073(2) 0.846(3) 0.4172(9) 0.058(6) Uani 1 1 d .
H12 H -0.1372 0.7768 0.4275 0.070 Uiso 1 1 calc R
C13 C -0.081(2) 0.984(3) 0.4403(11) 0.065(7) Uani 1 1 d .
H13 H -0.1484 1.0101 0.4687 0.078 Uiso 1 1 calc R
C14 C 0.012(3) 1.084(3) 0.4214(10) 0.058(7) Uani 1 1 d .
H14 H 0.0030 1.1801 0.4345 0.070 Uiso 1 1 calc R
C15 C 0.113(2) 1.046(2) 0.3847(10) 0.045(5) Uani 1 1 d .
C16 C 0.211(3) 1.145(3) 0.3594(13) 0.073(8) Uani 1 1 d .
H16 H 0.1568 1.2162 0.3313 0.087 Uiso 1 1 calc R
C17 C 0.288(3) 1.225(3) 0.4134(13) 0.094(10) Uani 1 1 d .
H17A H 0.3489 1.2916 0.3934 0.141 Uiso 1 1 calc R
H17B H 0.3414 1.1598 0.4432 0.141 Uiso 1 1 calc R
H17C H 0.2262 1.2780 0.4394 0.141 Uiso 1 1 calc R
C18 C -0.071(2) 1.0541(19) 0.2353(10) 0.046(6) Uani 1 1 d .
H18A H -0.0093 1.1338 0.2309 0.070 Uiso 1 1 calc R
H18B H -0.0819 1.0384 0.2830 0.070 Uiso 1 1 calc R
H18C H -0.1582 1.0751 0.2110 0.070 Uiso 1 1 calc R
C19 C -0.099(2) 0.800(2) 0.2113(10) 0.049(6) Uani 1 1 d .
H19A H -0.0559 0.7191 0.1912 0.074 Uiso 1 1 calc R
H19B H -0.1874 0.8169 0.1869 0.074 Uiso 1 1 calc R
H19C H -0.1100 0.7796 0.2587 0.074 Uiso 1 1 calc R
C20 C 0.1349(19) 0.8003(17) 0.0857(9) 0.029(4) Uani 1 1 d .
C21 C 0.028(2) 0.7245(18) 0.0571(8) 0.037(5) Uani 1 1 d .
H21 H -0.0221 0.6643 0.0838 0.045 Uiso 1 1 calc R
C22 C -0.0070(19) 0.7370(19) -0.0109(9) 0.033(4) Uani 1 1 d .
H22 H -0.0801 0.6829 -0.0312 0.040 Uiso 1 1 calc R
C23 C 0.0619(18) 0.8262(16) -0.0509(8) 0.030(4) Uani 1 1 d .
C24 C 0.0283(18) 0.8372(19) -0.1205(8) 0.034(5) Uani 1 1 d .
H24 H -0.0472 0.7863 -0.1404 0.041 Uiso 1 1 calc R
C25 C 0.1004(17) 0.9185(17) -0.1604(8) 0.030(4) Uani 1 1 d U
H25 H 0.0767 0.9222 -0.2076 0.036 Uiso 1 1 calc R
C26 C 0.212(2) 0.9983(18) -0.1307(9) 0.038(5) Uani 1 1 d .
H26 H 0.2631 1.0544 -0.1586 0.046 Uiso 1 1 calc R
C27 C 0.2455(18) 0.995(2) -0.0640(8) 0.030(4) Uani 1 1 d .
H27 H 0.3175 1.0530 -0.0457 0.036 Uiso 1 1 calc R
C28 C 0.1780(17) 0.9082(19) -0.0193(8) 0.034(5) Uani 1 1 d .
C29 C 0.2149(15) 0.884(3) 0.0494(8) 0.040(6) Uani 1 1 d .
C30 C 0.3103(18) 1.0502(19) 0.1428(9) 0.031(4) Uani 1 1 d .
C31 C 0.3287(19) 0.974(2) 0.0870(9) 0.035(5) Uani 1 1 d .
C32 C 0.4610(18) 0.9693(19) 0.0643(8) 0.029(4) Uani 1 1 d U
C33 C 0.5016(17) 0.874(3) 0.0149(7) 0.036(4) Uani 1 1 d .
H33 H 0.4387 0.8069 -0.0044 0.043 Uiso 1 1 calc R
C34 C 0.6272(19) 0.877(3) -0.0055(8) 0.052(6) Uani 1 1 d .
H34 H 0.6514 0.8132 -0.0393 0.063 Uiso 1 1 calc R
C35 C 0.7232(19) 0.976(2) 0.0243(11) 0.047(6) Uani 1 1 d .
H35 H 0.8125 0.9769 0.0113 0.057 Uiso 1 1 calc R
C36 C 0.687(2) 1.066(2) 0.0703(10) 0.040(4) Uani 1 1 d U
H36 H 0.7501 1.1356 0.0869 0.048 Uiso 1 1 calc R
C37 C 0.5617(18) 1.0647(17) 0.0954(8) 0.028(4) Uani 1 1 d U
C38 C 0.5290(18) 1.1519(19) 0.1490(9) 0.032(4) Uani 1 1 d U
H38 H 0.5932 1.2187 0.1676 0.039 Uiso 1 1 calc R
C39 C 0.408(2) 1.1424(19) 0.1744(9) 0.034(5) Uani 1 1 d .
H39 H 0.3899 1.1964 0.2126 0.041 Uiso 1 1 calc R
Sb Sb 0.74558(17) 0.43093(13) 0.36402(7) 0.0491(4) Uani 1 1 d .
F1 F 0.715(2) 0.569(2) 0.4233(9) 0.146(8) Uani 1 1 d .
F2 F 0.785(3) 0.2960(18) 0.3037(9) 0.146(9) Uani 1 1 d .
F3 F 0.9273(17) 0.463(2) 0.3788(14) 0.174(10) Uani 1 1 d .
F4 F 0.759(2) 0.3040(19) 0.4325(8) 0.146(9) Uani 1 1 d .
F5 F 0.5694(18) 0.407(2) 0.3524(12) 0.172(10) Uani 1 1 d .
F6 F 0.7404(16) 0.5697(15) 0.2978(7) 0.087(5) Uani 1 1 d .

loop_
_atom_site_aniso_label
_atom_site_aniso_U_11
_atom_site_aniso_U_22
_atom_site_aniso_U_33
_atom_site_aniso_U_23
_atom_site_aniso_U_13
_atom_site_aniso_U_12
Ir 0.0314(4) 0.0389(4) 0.0294(3) -0.0017(5) 0.0023(2) 0.0042(5)
P 0.031(3) 0.027(3) 0.032(2) -0.0018(19) 0.001(2) -0.0016(19)
N1 0.038(4) 0.038(4) 0.038(4) 0.0001(10) 0.0039(11) 0.0002(10)
N2 0.027(9) 0.027(8) 0.036(8) -0.001(7) 0.006(7) 0.003(8)
O1 0.056(5) 0.055(5) 0.056(5) -0.0008(10) 0.0052(11) -0.0002(10)
O3 0.029(8) 0.030(7) 0.033(7) 0.001(6) 0.013(6) -0.002(6)
O2 0.034(8) 0.037(7) 0.011(6) -0.004(5) -0.003(5) 0.000(6)
C1 0.057(14) 0.037(11) 0.041(7) 0.002(8) -0.005(8) 0.020(8)
C2 0.047(14) 0.056(13) 0.040(9) 0.004(7) 0.010(8) 0.018(7)
C3 0.053(4) 0.053(4) 0.053(4) 0.0001(10) 0.0052(11) 0.0003(10)
C4 0.021(10) 0.070(15) 0.045(8) -0.005(7) 0.001(7) 0.023(7)
C5 0.046(13) 0.063(13) 0.049(6) 0.006(8) 0.005(9) 0.006(9)
C6 0.049(15) 0.081(17) 0.034(12) 0.023(11) 0.015(11) 0.023(12)
C7 0.12(2) 0.048(15) 0.076(17) -0.021(13) -0.024(17) 0.042(15)
C8 0.09(2) 0.15(3) 0.051(16) 0.002(16) 0.001(15) 0.10(2)
C9 0.026(13) 0.13(2) 0.079(17) -0.007(17) -0.010(12) -0.033(15)
C10 0.051(5) 0.051(5) 0.051(5) -0.0001(10) 0.0042(11) -0.0001(10)
C11 0.065(16) 0.043(13) 0.063(15) 0.023(11) 0.017(13) 0.016(11)
C12 0.094(18) 0.050(19) 0.033(10) 0.012(12) 0.020(10) 0.004(15)
C13 0.040(15) 0.10(2) 0.055(15) 0.018(15) 0.012(12) 0.008(15)
C14 0.080(19) 0.069(17) 0.026(11) -0.018(11) 0.000(12) 0.025(15)
C15 0.040(14) 0.048(13) 0.048(13) -0.016(11) 0.009(11) -0.001(11)
C16 0.063(18) 0.09(2) 0.074(19) -0.028(16) 0.030(15) -0.003(15)
C17 0.16(3) 0.051(16) 0.073(19) -0.031(14) 0.013(19) -0.041(17)
C18 0.059(15) 0.035(12) 0.044(12) -0.017(10) 0.002(11) 0.013(10)
C19 0.041(14) 0.051(13) 0.056(14) 0.001(11) 0.005(11) -0.002(11)
C20 0.041(12) 0.011(8) 0.036(11) -0.010(8) 0.010(9) -0.008(8)
C21 0.067(15) 0.025(10) 0.018(9) 0.001(8) -0.004(9) -0.004(10)
C22 0.027(11) 0.036(11) 0.036(11) -0.001(9) 0.001(9) 0.013(9)
C23 0.040(11) 0.018(11) 0.034(10) -0.004(7) 0.013(8) 0.000(8)
C24 0.036(10) 0.026(14) 0.038(10) 0.006(8) -0.003(8) 0.008(9)
C25 0.030(4) 0.030(4) 0.030(4) -0.0003(10) 0.0025(11) 0.0003(10)
C26 0.050(14) 0.022(10) 0.046(12) 0.023(9) 0.020(10) 0.006(9)
C27 0.025(10) 0.049(12) 0.016(9) 0.008(8) -0.006(7) 0.013(9)
C28 0.029(10) 0.044(14) 0.030(9) 0.011(8) 0.001(8) 0.008(8)
C29 0.013(8) 0.075(16) 0.031(9) 0.035(12) 0.007(6) 0.013(11)
C30 0.026(11) 0.039(11) 0.029(10) -0.008(8) 0.006(8) -0.019(9)
C31 0.034(12) 0.031(11) 0.040(11) -0.001(9) -0.007(9) 0.006(9)
C32 0.029(8) 0.037(10) 0.022(9) -0.004(7) 0.002(7) -0.002(7)
C33 0.036(10) 0.036(10) 0.035(9) -0.008(13) 0.005(7) -0.009(13)
C34 0.058(13) 0.058(13) 0.041(10) -0.007(13) 0.003(9) -0.040(15)
C35 0.029(12) 0.031(11) 0.083(16) 0.028(11) 0.012(11) -0.002(9)
C36 0.032(8) 0.027(10) 0.061(13) 0.000(9) 0.006(8) -0.004(8)
C37 0.031(8) 0.024(9) 0.029(9) 0.012(6) 0.002(6) -0.007(7)
C38 0.028(11) 0.033(10) 0.035(10) -0.002(7) -0.004(7) -0.015(8)
C39 0.045(13) 0.033(11) 0.026(10) 0.012(8) 0.015(9) 0.001(9)
Sb 0.0602(11) 0.0424(9) 0.0465(9) 0.0081(7) 0.0148(7) 0.0119(7)
F1 0.21(2) 0.150(18) 0.090(14) -0.023(13) 0.054(15) 0.023(17)
F2 0.27(3) 0.086(12) 0.098(12) -0.040(11) 0.094(15) -0.001(14)
F3 0.065(12) 0.147(19) 0.30(3) 0.08(2) -0.017(16) 0.009(12)
F4 0.20(2) 0.148(19) 0.099(13) 0.098(13) 0.065(13) 0.090(15)
F5 0.105(14) 0.13(2) 0.28(3) 0.080(19) 0.001(16) -0.029(13)
F6 0.123(14) 0.065(10) 0.075(10) 0.041(8) 0.016(10) 0.001(9)

loop_
_atom_type_symbol
_atom_type_description
_atom_type_scat_dispersion_real
_atom_type_scat_dispersion_imag
_atom_type_scat_source
C C 0.0033 0.0016 'International Tables Vol C Tables 4.2.6.8 and 6.1.1.4'
H H 0.0000 0.0000 'International Tables Vol C Tables 4.2.6.8 and 6.1.1.4'
N N 0.0061 0.0033 'International Tables Vol C Tables 4.2.6.8 and 6.1.1.4'
O O 0.0106 0.0060 'International Tables Vol C Tables 4.2.6.8 and 6.1.1.4'
F F 0.0171 0.0103 'International Tables Vol C Tables 4.2.6.8 and 6.1.1.4'
P P 0.1023 0.0942 'International Tables Vol C Tables 4.2.6.8 and 6.1.1.4'
Sb Sb -0.5866 1.5461 'International Tables Vol C Tables 4.2.6.8 and 6.1.1.4'
Ir Ir -1.4442 7.9887 'International Tables Vol C Tables 4.2.6.8 and 6.1.1.4'

loop_
_geom_angle_atom_site_label_1
_geom_angle_atom_site_label_2
_geom_angle_atom_site_label_3
_geom_angle
N1 Ir O1 78.7(6)
N1 Ir C2 120.1(7)
O1 Ir C2 155.8(7)
N1 Ir C3 157.1(7)
O1 Ir C3 122.6(7)
C2 Ir C3 37.1(8)
N1 Ir C4 143.6(6)
O1 Ir C4 94.1(7)
C2 Ir C4 61.7(9)
C3 Ir C4 38.0(7)
N1 Ir C5 106.7(7)
O1 Ir C5 97.4(7)
C2 Ir C5 63.9(8)
C3 Ir C5 65.1(8)
C4 Ir C5 38.2(7)
N1 Ir C1 96.8(7)
O1 Ir C1 132.4(7)
C2 Ir C1 37.7(7)
C3 Ir C1 63.2(8)
C4 Ir C1 62.0(8)
C5 Ir C1 38.0(8)
N1 Ir P 89.9(4)
O1 Ir P 88.0(4)
C2 Ir P 106.0(6)
C3 Ir P 98.5(6)
C4 Ir P 125.8(5)
C5 Ir P 163.2(6)
C1 Ir P 139.6(6)
O2 P O3 102.8(6)
O2 P N2 103.7(7)
O3 P N2 97.6(7)
O2 P Ir 110.7(5)
O3 P Ir 117.1(5)
N2 P Ir 122.4(5)
C11 N1 C15 120.9(17)
C11 N1 Ir 123.8(13)
C15 N1 Ir 114.7(13)
C18 N2 C19 113.6(14)
C18 N2 P 120.2(13)
C19 N2 P 118.6(11)
C16 O1 Ir 115.2(15)
C30 O3 P 115.2(11)
C20 O2 P 122.2(10)
C2 C1 C5 108(2)
C2 C1 C6 131(2)
C5 C1 C6 121.6(19)
C2 C1 Ir 68.3(12)
C5 C1 Ir 70.7(12)
C6 C1 Ir 126.8(15)
C3 C2 C1 112(2)
C3 C2 C7 126(2)
C1 C2 C7 121(2)
C3 C2 Ir 73.5(13)
C1 C2 Ir 74.0(12)
C7 C2 Ir 130.2(16)
C2 C3 C4 104.7(19)
C2 C3 C8 127(2)
C4 C3 C8 127(2)
C2 C3 Ir 69.4(13)
C4 C3 Ir 71.0(12)
C8 C3 Ir 133.2(15)
C3 C4 C5 111(2)
C3 C4 C9 126.0(19)
C5 C4 C9 122(2)
C3 C4 Ir 71.0(12)
C5 C4 Ir 71.4(11)
C9 C4 Ir 120.9(14)
C1 C5 C4 104.0(19)
C1 C5 C10 131(2)
C4 C5 C10 124(2)
C1 C5 Ir 71.3(11)
C4 C5 Ir 70.4(11)
C10 C5 Ir 128.5(16)
C1 C6 H6A 109.5
C1 C6 H6B 109.5
H6A C6 H6B 109.5
C1 C6 H6C 109.5
H6A C6 H6C 109.5
H6B C6 H6C 109.5
C2 C7 H7A 109.5
C2 C7 H7B 109.5
H7A C7 H7B 109.5
C2 C7 H7C 109.5
H7A C7 H7C 109.5
H7B C7 H7C 109.5
C3 C8 H8A 109.5
C3 C8 H8B 109.5
H8A C8 H8B 109.5
C3 C8 H8C 109.5
H8A C8 H8C 109.5
H8B C8 H8C 109.5
C4 C9 H9A 109.5
C4 C9 H9B 109.5
H9A C9 H9B 109.5
C4 C9 H9C 109.5
H9A C9 H9C 109.5
H9B C9 H9C 109.5
C5 C10 H10A 109.5
C5 C10 H10B 109.5
H10A C10 H10B 109.5
C5 C10 H10C 109.5
H10A C10 H10C 109.5
H10B C10 H10C 109.5
N1 C11 C12 123(2)
N1 C11 H11 118.7
C12 C11 H11 118.7
C11 C12 C13 117(2)
C11 C12 H12 121.4
C13 C12 H12 121.4
C12 C13 C14 119(2)
C12 C13 H13 120.3
C14 C13 H13 120.3
C15 C14 C13 121(2)
C15 C14 H14 119.7
C13 C14 H14 119.7
C14 C15 N1 119(2)
C14 C15 C16 124(2)
N1 C15 C16 116.1(19)
O1 C16 C15 114(2)
O1 C16 C17 110(2)
C15 C16 C17 113(2)
O1 C16 H16 106.3
C15 C16 H16 106.3
C17 C16 H16 106.3
C16 C17 H17A 109.5
C16 C17 H17B 109.5
H17A C17 H17B 109.5
C16 C17 H17C 109.5
H17A C17 H17C 109.5
H17B C17 H17C 109.5
N2 C18 H18A 109.5
N2 C18 H18B 109.5
H18A C18 H18B 109.5
N2 C18 H18C 109.5
H18A C18 H18C 109.5
H18B C18 H18C 109.5
N2 C19 H19A 109.5
N2 C19 H19B 109.5
H19A C19 H19B 109.5
N2 C19 H19C 109.5
H19A C19 H19C 109.5
H19B C19 H19C 109.5
C21 C20 C29 123.6(17)
C21 C20 O2 116.6(15)
C29 C20 O2 119.6(15)
C20 C21 C22 118.8(18)
C20 C21 H21 120.6
C22 C21 H21 120.6
C21 C22 C23 121.9(18)
C21 C22 H22 119.1
C23 C22 H22 119.1
C22 C23 C24 121.9(16)
C22 C23 C28 118.9(16)
C24 C23 C28 119.1(15)
C25 C24 C23 122.1(17)
C25 C24 H24 119.0
C23 C24 H24 119.0
C24 C25 C26 119.4(16)
C24 C25 H25 120.3
C26 C25 H25 120.3
C27 C26 C25 120.8(17)
C27 C26 H26 119.6
C25 C26 H26 119.6
C26 C27 C28 123.0(17)
C26 C27 H27 118.5
C28 C27 H27 118.5
C29 C28 C27 127.4(17)
C29 C28 C23 117.0(16)
C27 C28 C23 115.5(15)
C20 C29 C28 119.5(17)
C20 C29 C31 119.6(15)
C28 C29 C31 119.9(17)
C31 C30 O3 118.4(15)
C31 C30 C39 123.7(18)
O3 C30 C39 117.6(15)
C30 C31 C32 118.2(16)
C30 C31 C29 122.7(17)
C32 C31 C29 119.0(16)
C33 C32 C31 124.5(16)
C33 C32 C37 117.5(17)
C31 C32 C37 118.0(16)
C34 C33 C32 122(2)
C34 C33 H33 119.0
C32 C33 H33 119.0
C33 C34 C35 119(2)
C33 C34 H34 120.3
C35 C34 H34 120.3
C36 C35 C34 119.6(19)
C36 C35 H35 120.2
C34 C35 H35 120.2
C35 C36 C37 123.7(18)
C35 C36 H36 118.1
C37 C36 H36 118.1
C36 C37 C38 123.1(17)
C36 C37 C32 117.6(17)
C38 C37 C32 119.4(16)
C39 C38 C37 121.3(16)
C39 C38 H38 119.3
C37 C38 H38 119.3
C38 C39 C30 118.5(17)
C38 C39 H39 120.7
C30 C39 H39 120.7
F5 Sb F1 87.1(11)
F5 Sb F4 91.1(10)
F1 Sb F4 89.5(9)
F5 Sb F2 95.6(12)
F1 Sb F2 177.0(11)
F4 Sb F2 91.5(9)
F5 Sb F3 177.2(12)
F1 Sb F3 90.1(12)
F4 Sb F3 89.0(10)
F2 Sb F3 87.1(11)
F5 Sb F6 92.0(8)
F1 Sb F6 87.7(8)
F4 Sb F6 175.7(10)
F2 Sb F6 91.2(7)
F3 Sb F6 87.7(8)

loop_
_geom_bond_atom_site_label_1
_geom_bond_atom_site_label_2
_geom_bond_distance
Ir N1 2.088(15)
Ir O1 2.097(15)
Ir C2 2.15(2)
Ir C3 2.20(2)
Ir C4 2.205(17)
Ir C5 2.22(2)
Ir C1 2.226(19)
Ir P 2.239(4)
P O2 1.618(12)
P O3 1.625(12)
P N2 1.645(14)
N1 C11 1.32(2)
N1 C15 1.38(2)
N2 C18 1.47(2)
N2 C19 1.48(2)
O1 C16 1.39(2)
O3 C30 1.41(2)
O2 C20 1.408(19)
C1 C2 1.42(3)
C1 C5 1.45(3)
C1 C6 1.49(3)
C2 C3 1.39(3)
C2 C7 1.54(3)
C3 C4 1.44(3)
C3 C8 1.49(3)
C4 C5 1.45(3)
C4 C9 1.50(3)
C5 C10 1.48(3)
C6 H6A 0.9800
C6 H6B 0.9800
C6 H6C 0.9800
C7 H7A 0.9800
C7 H7B 0.9800
C7 H7C 0.9800
C8 H8A 0.9800
C8 H8B 0.9800
C8 H8C 0.9800
C9 H9A 0.9800
C9 H9B 0.9800
C9 H9C 0.9800
C10 H10A 0.9800
C10 H10B 0.9800
C10 H10C 0.9800
C11 C12 1.38(3)
C11 H11 0.9500
C12 C13 1.39(3)
C12 H12 0.9500
C13 C14 1.40(3)
C13 H13 0.9500
C14 C15 1.35(3)
C14 H14 0.9500
C15 C16 1.47(3)
C16 C17 1.48(3)
C16 H16 1.0000
C17 H17A 0.9800
C17 H17B 0.9800
C17 H17C 0.9800
C18 H18A 0.9800
C18 H18B 0.9800
C18 H18C 0.9800
C19 H19A 0.9800
C19 H19B 0.9800
C19 H19C 0.9800
C20 C21 1.37(2)
C20 C29 1.38(2)
C21 C22 1.37(2)
C21 H21 0.9500
C22 C23 1.39(2)
C22 H22 0.9500
C23 C24 1.40(2)
C23 C28 1.49(2)
C24 C25 1.36(2)
C24 H24 0.9500
C25 C26 1.43(2)
C25 H25 0.9500
C26 C27 1.34(2)
C26 H26 0.9500
C27 C28 1.43(2)
C27 H27 0.9500
C28 C29 1.40(2)
C29 C31 1.55(3)
C30 C31 1.35(2)
C30 C39 1.42(2)
C31 C32 1.43(2)
C32 C33 1.42(3)
C32 C37 1.45(2)
C33 C34 1.35(2)
C33 H33 0.9500
C34 C35 1.43(3)
C34 H34 0.9500
C35 C36 1.33(3)
C35 H35 0.9500
C36 C37 1.39(2)
C36 H36 0.9500
C37 C38 1.41(2)
C38 C39 1.35(2)
C38 H38 0.9500
C39 H39 0.9500
Sb F5 1.765(18)
Sb F1 1.807(18)
Sb F4 1.814(13)
Sb F2 1.822(15)
Sb F3 1.833(17)
Sb F6 1.860(12)

loop_
_geom_torsion_atom_site_label_1
_geom_torsion_atom_site_label_2
_geom_torsion_atom_site_label_3
_geom_torsion_atom_site_label_4
_geom_torsion
N1 Ir P O2 -133.1(7)
O1 Ir P O2 148.2(7)
C2 Ir P O2 -11.7(8)
C3 Ir P O2 25.6(8)
C4 Ir P O2 54.7(9)
C5 Ir P O2 39(2)
C1 Ir P O2 -32.6(11)
N1 Ir P O3 109.6(7)
O1 Ir P O3 30.9(7)
C2 Ir P O3 -129.0(8)
C3 Ir P O3 -91.7(8)
C4 Ir P O3 -62.6(9)
C5 Ir P O3 -78(2)
C1 Ir P O3 -149.9(10)
N1 Ir P N2 -10.4(8)
O1 Ir P N2 -89.1(8)
C2 Ir P N2 111.0(9)
C3 Ir P N2 148.2(9)
C4 Ir P N2 177.3(10)
C5 Ir P N2 162(2)
C1 Ir P N2 90.0(11)
O1 Ir N1 C11 -180.0(17)
C2 Ir N1 C11 -16.4(18)
C3 Ir N1 C11 -20(3)
C4 Ir N1 C11 -98.5(18)
C5 Ir N1 C11 -85.6(17)
C1 Ir N1 C11 -48.0(17)
P Ir N1 C11 92.1(15)
O1 Ir N1 C15 -9.1(13)
C2 Ir N1 C15 154.4(14)
C3 Ir N1 C15 150.6(18)
C4 Ir N1 C15 72.3(18)
C5 Ir N1 C15 85.3(14)
C1 Ir N1 C15 122.8(14)
P Ir N1 C15 -97.1(13)
O2 P N2 C18 -163.9(13)
O3 P N2 C18 -58.7(14)
Ir P N2 C18 70.3(14)
O2 P N2 C19 48.5(15)
O3 P N2 C19 153.7(14)
Ir P N2 C19 -77.3(14)
N1 Ir O1 C16 6.9(16)
C2 Ir O1 C16 -136(2)
C3 Ir O1 C16 -163.9(16)
C4 Ir O1 C16 -137.1(16)
C5 Ir O1 C16 -98.8(16)
C1 Ir O1 C16 -82.0(18)
P Ir O1 C16 97.2(16)
O2 P O3 C30 -57.4(12)
N2 P O3 C30 -163.4(11)
Ir P O3 C30 64.1(11)
O3 P O2 C20 -33.8(14)
N2 P O2 C20 67.4(14)
Ir P O2 C20 -159.6(11)
N1 Ir C1 C2 132.2(14)
O1 Ir C1 C2 -146.9(13)
C3 Ir C1 C2 -36.1(13)
C4 Ir C1 C2 -79.1(15)
C5 Ir C1 C2 -119(2)
P Ir C1 C2 34.2(18)
N1 Ir C1 C5 -108.5(13)
O1 Ir C1 C5 -27.7(17)
C2 Ir C1 C5 119(2)
C3 Ir C1 C5 83.2(14)
C4 Ir C1 C5 40.2(12)
P Ir C1 C5 153.5(10)
N1 Ir C1 C6 7(2)
O1 Ir C1 C6 88(2)
C2 Ir C1 C6 -125(3)
C3 Ir C1 C6 -161(2)
C4 Ir C1 C6 156(2)
C5 Ir C1 C6 116(2)
P Ir C1 C6 -90.9(19)
C5 C1 C2 C3 4(3)
C6 C1 C2 C3 -175(2)
Ir C1 C2 C3 64.3(17)
C5 C1 C2 C7 172.4(19)
C6 C1 C2 C7 -7(4)
Ir C1 C2 C7 -128(2)
C5 C1 C2 Ir -59.9(15)
C6 C1 C2 Ir 121(2)
N1 Ir C2 C3 -177.6(12)
O1 Ir C2 C3 -40(2)
C4 Ir C2 C3 -39.5(12)
C5 Ir C2 C3 -82.6(14)
C1 Ir C2 C3 -119(2)
P Ir C2 C3 83.0(13)
N1 Ir C2 C1 -58.3(16)
O1 Ir C2 C1 79(2)
C3 Ir C2 C1 119(2)
C4 Ir C2 C1 79.8(14)
C5 Ir C2 C1 36.7(13)
P Ir C2 C1 -157.7(12)
N1 Ir C2 C7 60(2)
O1 Ir C2 C7 -163.1(17)
C3 Ir C2 C7 -123(3)
C4 Ir C2 C7 -162(2)
C5 Ir C2 C7 155(2)
C1 Ir C2 C7 118(3)
P Ir C2 C7 -40(2)
C1 C2 C3 C4 -2(2)
C7 C2 C3 C4 -169(2)
Ir C2 C3 C4 62.7(14)
C1 C2 C3 C8 166(2)
C7 C2 C3 C8 -1(4)
Ir C2 C3 C8 -129(2)
C1 C2 C3 Ir -64.6(16)
C7 C2 C3 Ir 128(2)
N1 Ir C3 C2 5(3)
O1 Ir C3 C2 161.7(11)
C4 Ir C3 C2 114.6(18)
C5 Ir C3 C2 79.1(14)
C1 Ir C3 C2 36.7(13)
P Ir C3 C2 -105.2(12)
N1 Ir C3 C4 -109.2(19)
O1 Ir C3 C4 47.1(15)
C2 Ir C3 C4 -114.6(18)
C5 Ir C3 C4 -35.6(12)
C1 Ir C3 C4 -77.9(13)
P Ir C3 C4 140.2(11)
N1 Ir C3 C8 128(2)
O1 Ir C3 C8 -76(3)
C2 Ir C3 C8 122(3)
C4 Ir C3 C8 -123(3)
C5 Ir C3 C8 -159(3)
C1 Ir C3 C8 159(3)
P Ir C3 C8 17(3)
C2 C3 C4 C5 -1(2)
C8 C3 C4 C5 -169(2)
Ir C3 C4 C5 60.2(14)
C2 C3 C4 C9 -176.6(19)
C8 C3 C4 C9 15(3)
Ir C3 C4 C9 -115(2)
C2 C3 C4 Ir -61.6(15)
C8 C3 C4 Ir 130(2)
N1 Ir C4 C3 141.8(12)
O1 Ir C4 C3 -141.8(13)
C2 Ir C4 C3 38.5(12)
C5 Ir C4 C3 121.5(19)
C1 Ir C4 C3 81.5(13)
P Ir C4 C3 -51.3(14)
N1 Ir C4 C5 20(2)
O1 Ir C4 C5 96.8(13)
C2 Ir C4 C5 -82.9(14)
C3 Ir C4 C5 -121.5(19)
C1 Ir C4 C5 -39.9(13)
P Ir C4 C5 -172.8(10)
N1 Ir C4 C9 -96.9(18)
O1 Ir C4 C9 -20.5(17)
C2 Ir C4 C9 159.8(19)
C3 Ir C4 C9 121(2)
C5 Ir C4 C9 -117(2)
C1 Ir C4 C9 -157.2(19)
P Ir C4 C9 69.9(18)
C2 C1 C5 C4 -5(2)
C6 C1 C5 C4 174.7(17)
Ir C1 C5 C4 -63.3(13)
C2 C1 C5 C10 -176(2)
C6 C1 C5 C10 3(4)
Ir C1 C5 C10 125(2)
C2 C1 C5 Ir 58.4(15)
C6 C1 C5 Ir -122.0(19)
C3 C4 C5 C1 4(2)
C9 C4 C5 C1 179.3(18)
Ir C4 C5 C1 63.9(14)
C3 C4 C5 C10 176(2)
C9 C4 C5 C10 -8(3)
Ir C4 C5 C10 -124(2)
C3 C4 C5 Ir -59.9(15)
C9 C4 C5 Ir 115.4(18)
N1 Ir C5 C1 79.4(13)
O1 Ir C5 C1 159.8(12)
C2 Ir C5 C1 -36.4(13)
C3 Ir C5 C1 -77.7(13)
C4 Ir C5 C1 -113.0(19)
P Ir C5 C1 -92(2)
N1 Ir C5 C4 -167.5(12)
O1 Ir C5 C4 -87.2(13)
C2 Ir C5 C4 76.6(14)
C3 Ir C5 C4 35.4(13)
C1 Ir C5 C4 113.0(19)
P Ir C5 C4 21(3)
N1 Ir C5 C10 -49(2)
O1 Ir C5 C10 32(2)
C2 Ir C5 C10 -165(2)
C3 Ir C5 C10 154(2)
C4 Ir C5 C10 119(3)
C1 Ir C5 C10 -128(3)
P Ir C5 C10 139.4(17)
C15 N1 C11 C12 7(3)
Ir N1 C11 C12 177.4(15)
N1 C11 C12 C13 -4(3)
C11 C12 C13 C14 3(3)
C12 C13 C14 C15 -4(3)
C13 C14 C15 N1 7(3)
C13 C14 C15 C16 177(2)
C11 N1 C15 C14 -8(3)
Ir N1 C15 C14 -179.3(15)
C11 N1 C15 C16 -179(2)
Ir N1 C15 C16 10(2)
Ir O1 C16 C15 -4(3)
Ir O1 C16 C17 125(2)
C14 C15 C16 O1 -174(2)
N1 C15 C16 O1 -4(3)
C14 C15 C16 C17 59(3)
N1 C15 C16 C17 -131(2)
P O2 C20 C21 -112.6(16)
P O2 C20 C29 72(2)
C29 C20 C21 C22 -3(3)
O2 C20 C21 C22 -178.5(15)
C20 C21 C22 C23 -1(3)
C21 C22 C23 C24 178.9(17)
C21 C22 C23 C28 1(3)
C22 C23 C24 C25 -176.2(17)
C28 C23 C24 C25 1(3)
C23 C24 C25 C26 -2(3)
C24 C25 C26 C27 -1(3)
C25 C26 C27 C28 3(3)
C26 C27 C28 C29 172(2)
C26 C27 C28 C23 -3(3)
C22 C23 C28 C29 3(2)
C24 C23 C28 C29 -174.6(17)
C22 C23 C28 C27 178.6(16)
C24 C23 C28 C27 1(2)
C21 C20 C29 C28 8(3)
O2 C20 C29 C28 -177.1(17)
C21 C20 C29 C31 176.2(18)
O2 C20 C29 C31 -9(3)
C27 C28 C29 C20 177.9(19)
C23 C28 C29 C20 -7(3)
C27 C28 C29 C31 9(3)
C23 C28 C29 C31 -175.8(16)
P O3 C30 C31 77.1(18)
P O3 C30 C39 -107.9(16)
O3 C30 C31 C32 -176.0(15)
C39 C30 C31 C32 9(3)
O3 C30 C31 C29 1(3)
C39 C30 C31 C29 -174.0(18)
C20 C29 C31 C30 -45(3)
C28 C29 C31 C30 123(2)
C20 C29 C31 C32 131.5(19)
C28 C29 C31 C32 -60(3)
C30 C31 C32 C33 167.8(18)
C29 C31 C32 C33 -9(3)
C30 C31 C32 C37 -10(3)
C29 C31 C32 C37 173.5(16)
C31 C32 C33 C34 179(2)
C37 C32 C33 C34 -4(3)
C32 C33 C34 C35 1(3)
C33 C34 C35 C36 -2(3)
C34 C35 C36 C37 5(3)
C35 C36 C37 C38 173.4(18)
C35 C36 C37 C32 -7(3)
C33 C32 C37 C36 6(2)
C31 C32 C37 C36 -176.1(16)
C33 C32 C37 C38 -174.3(17)
C31 C32 C37 C38 4(2)
C36 C37 C38 C39 -176.6(16)
C32 C37 C38 C39 4(3)
C37 C38 C39 C30 -5(3)
C31 C30 C39 C38 -2(3)
O3 C30 C39 C38 -176.7(15)
